data_4343361
loop_
_publ_author_name
'C\'amara, Ver\'onica'
'Barquero, Natalia'
'Bautista, Delia'
'Gil-Rubio, Juan'
'Vicente, Jos\'e'

_publ_section_title
;
 Assembly of Heterometallic Rigid-Rod Complexes and Coordination Oligomers
 from Gold(I) Metalloligands.
;
_journal_issue 13
_journal_name_full 'Inorganic chemistry'
_journal_page_first 6147
_journal_page_last 6156
_journal_paper_doi 10.1021/acs.inorgchem.5b00176
_journal_volume 54
_journal_year 2015
_chemical_formula_sum 'C90 H70 Au2 B2 Co F8 N10 P2'
_chemical_formula_weight 1979.98
_space_group_crystal_system triclinic
_space_group_IT_number 2
_space_group_name_Hall '-P 1'
_space_group_name_H-M_alt 'P -1'
_symmetry_space_group_name_Hall '-P 1'
_symmetry_space_group_name_H-M 'P -1'
_atom_sites_solution_hydrogens geom
_atom_sites_solution_primary direct
_atom_sites_solution_secondary difmap
_audit_creation_method SHELXL-2014/7
_cell_angle_alpha 101.911(3)
_cell_angle_beta 99.445(3)
_cell_angle_gamma 92.717(3)
_cell_formula_units_Z 2
_cell_length_a 12.5960(11)
_cell_length_b 17.2820(15)
_cell_length_c 18.9869(16)
_cell_measurement_reflns_used 9980
_cell_measurement_temperature 100(2)
_cell_measurement_theta_max 25.48
_cell_measurement_theta_min 2.29
_cell_volume 3975.2(6)
_computing_cell_refinement 'SAINT V8.27B (Bruker AXS Inc., 2011)'
_computing_data_collection 'APEX2 2013.2 (Bruker AXS Inc.)'
_computing_data_reduction 'SAINT V8.27B (Bruker AXS Inc., 2011)'
_computing_molecular_graphics 'Bruker SHELXTL'
_computing_publication_material 'Bruker SHELXTL'
_computing_structure_refinement 'SHELXL-2014/7 (Sheldrick, 2014)'
_computing_structure_solution 'SHELXS-97 (Sheldrick, 2008)'
_diffrn_ambient_temperature 100(2)
_diffrn_detector_area_resol_mean 10.4167
_diffrn_measured_fraction_theta_full 0.999
_diffrn_measured_fraction_theta_max 0.999
_diffrn_measurement_device_type 'Bruker D8 QUEST'
_diffrn_measurement_method \w-scan
_diffrn_radiation_type MoK\a
_diffrn_radiation_wavelength 0.71073
_diffrn_reflns_av_R_equivalents 0.1035
_diffrn_reflns_av_unetI/netI 0.0614
_diffrn_reflns_laue_measured_fraction_full 0.999
_diffrn_reflns_laue_measured_fraction_max 0.999
_diffrn_reflns_limit_h_max 16
_diffrn_reflns_limit_h_min -16
_diffrn_reflns_limit_k_max 23
_diffrn_reflns_limit_k_min -23
_diffrn_reflns_limit_l_max 25
_diffrn_reflns_limit_l_min -25
_diffrn_reflns_number 205358
_diffrn_reflns_point_group_measured_fraction_full 0.999
_diffrn_reflns_point_group_measured_fraction_max 0.999
_diffrn_reflns_theta_full 26.000
_diffrn_reflns_theta_max 28.282
_diffrn_reflns_theta_min 2.122
_diffrn_source 'high brilliance microfocus sealed tube'
_exptl_absorpt_coefficient_mu 4.001
_exptl_absorpt_correction_T_max 0.9281
_exptl_absorpt_correction_T_min 0.7805
_exptl_absorpt_correction_type multi-scan
_exptl_absorpt_process_details SADABS
_exptl_crystal_colour red
_exptl_crystal_density_diffrn 1.654
_exptl_crystal_description lath
_exptl_crystal_F_000 1954
_exptl_crystal_size_max 0.090
_exptl_crystal_size_mid 0.080
_exptl_crystal_size_min 0.010
_refine_diff_density_max 1.640
_refine_diff_density_min -1.342
_refine_diff_density_rms 0.146
_refine_ls_extinction_method none
_refine_ls_goodness_of_fit_ref 1.058
_refine_ls_hydrogen_treatment mixed
_refine_ls_matrix_type full
_refine_ls_number_parameters 1034
_refine_ls_number_reflns 19706
_refine_ls_number_restraints 49
_refine_ls_restrained_S_all 1.059
_refine_ls_R_factor_all 0.0769
_refine_ls_R_factor_gt 0.0420
_refine_ls_shift/su_max 0.003
_refine_ls_shift/su_mean 0.000
_refine_ls_structure_factor_coef Fsqd
_refine_ls_weighting_details 'w=1/[\s^2^(Fo^2^)+(0.0170P)^2^+15.8525P] where P=(Fo^2^+2Fc^2^)/3'
_refine_ls_weighting_scheme calc
_refine_ls_wR_factor_gt 0.0724
_refine_ls_wR_factor_ref 0.0805
_reflns_Friedel_coverage 0.000
_reflns_number_gt 14259
_reflns_number_total 19706
_reflns_threshold_expression 'I > 2\s(I)'
_cod_data_source_file ic5b00176_si_002.cif
_cod_data_source_block vch141_3_0m
_cod_depositor_comments 'Adding full bibliography for 4343361--4343362.cif.'
_cod_database_code 4343361
_shelx_shelxl_version_number 2014/7
_shelx_space_group_comment
;
The symmetry employed for this shelxl refinement is uniquely defined
by the following loop, which should always be used as a source of
symmetry information in preference to the above space-group names.
They are only intended as comments.
;
_shelx_estimated_absorpt_t_min 0.715
_shelx_estimated_absorpt_t_max 0.961

loop_
_space_group_symop_operation_xyz
'x, y, z'
'-x, -y, -z'

loop_
_atom_site_label
_atom_site_type_symbol
_atom_site_fract_x
_atom_site_fract_y
_atom_site_fract_z
_atom_site_U_iso_or_equiv
_atom_site_adp_type
_atom_site_occupancy
_atom_site_site_symmetry_order
_atom_site_calc_flag
_atom_site_refinement_flags_posn
_atom_site_refinement_flags_adp
_atom_site_refinement_flags_occupancy
_atom_site_disorder_assembly
_atom_site_disorder_group
Au1 Au -0.97507(2) 0.19068(2) 0.12903(2) 0.02319(6) Uani 1 1 d . . . . .
Au2 Au 1.10861(2) 0.80406(2) 0.40920(2) 0.01640(5) Uani 1 1 d . . . . .
Co1 Co 0.06034(5) 0.49988(4) 0.25878(3) 0.01400(13) Uani 1 1 d . . . . .
N1 N 0.1314(3) 0.4045(2) 0.2969(2) 0.0181(8) Uani 1 1 d . . . . .
N2 N 0.2090(3) 0.5385(2) 0.2796(2) 0.0146(8) Uani 1 1 d . . . . .
N3 N 0.0483(3) 0.6121(2) 0.2310(2) 0.0160(8) Uani 1 1 d . . . . .
N4 N 0.0231(3) 0.5395(2) 0.3583(2) 0.0178(8) Uani 1 1 d . . . . .
N5 N -0.0849(3) 0.4619(2) 0.2375(2) 0.0144(8) Uani 1 1 d . . . . .
N6 N 0.0498(3) 0.4499(2) 0.1522(2) 0.0202(9) Uani 1 1 d . . . . .
C1 C 0.0830(4) 0.3365(3) 0.3052(3) 0.0245(11) Uani 1 1 d . . . . .
H1 H 0.0082 0.3240 0.2861 0.029 Uiso 1 1 calc R U . . .
C2 C 0.1382(5) 0.2843(3) 0.3405(3) 0.0302(13) Uani 1 1 d . . . . .
H2 H 0.1023 0.2366 0.3454 0.036 Uiso 1 1 calc R U . . .
C3 C 0.2458(5) 0.3025(3) 0.3684(3) 0.0313(13) Uani 1 1 d . . . . .
H3 H 0.2851 0.2677 0.3934 0.038 Uiso 1 1 calc R U . . .
C4 C 0.2977(4) 0.3717(3) 0.3602(3) 0.0237(11) Uani 1 1 d . . . . .
H4 H 0.3722 0.3853 0.3797 0.028 Uiso 1 1 calc R U . . .
C5 C 0.2382(4) 0.4206(3) 0.3230(2) 0.0170(10) Uani 1 1 d . . . . .
C6 C 0.2835(4) 0.4959(3) 0.3100(2) 0.0159(9) Uani 1 1 d . . . . .
C7 C 0.3920(4) 0.5226(3) 0.3251(2) 0.0177(10) Uani 1 1 d . . . . .
H7 H 0.4441 0.4925 0.3468 0.021 Uiso 1 1 calc R U . . .
C8 C 0.4243(3) 0.5942(3) 0.3083(2) 0.0169(10) Uani 1 1 d . . . . .
C9 C 0.3456(4) 0.6366(3) 0.2775(2) 0.0173(10) Uani 1 1 d . . . . .
H9 H 0.3656 0.6851 0.2651 0.021 Uiso 1 1 calc R U . . .
C10 C 0.2376(4) 0.6086(3) 0.2646(2) 0.0159(9) Uani 1 1 d . . . . .
C11 C 0.1461(4) 0.6499(3) 0.2351(2) 0.0158(9) Uani 1 1 d . . . . .
C12 C 0.1566(4) 0.7209(3) 0.2142(3) 0.0215(11) Uani 1 1 d . . . . .
H12 H 0.2263 0.7457 0.2163 0.026 Uiso 1 1 calc R U . . .
C13 C 0.0653(4) 0.7562(3) 0.1900(3) 0.0281(12) Uani 1 1 d . . . . .
H13 H 0.0715 0.8060 0.1766 0.034 Uiso 1 1 calc R U . . .
C14 C -0.0353(4) 0.7177(3) 0.1857(3) 0.0229(11) Uani 1 1 d . . . . .
H14 H -0.0994 0.7404 0.1691 0.027 Uiso 1 1 calc R U . . .
C15 C -0.0402(4) 0.6458(3) 0.2061(2) 0.0198(10) Uani 1 1 d . . . . .
H15 H -0.1090 0.6189 0.2024 0.024 Uiso 1 1 calc R U . . .
C16 C 0.0858(4) 0.5821(3) 0.4183(3) 0.0222(11) Uani 1 1 d . . . . .
H16 H 0.1583 0.5976 0.4161 0.027 Uiso 1 1 calc R U . . .
C17 C 0.0497(5) 0.6044(3) 0.4836(3) 0.0280(12) Uani 1 1 d . . . . .
H17 H 0.0964 0.6355 0.5253 0.034 Uiso 1 1 calc R U . . .
C18 C -0.0546(5) 0.5813(3) 0.4879(3) 0.0266(12) Uani 1 1 d . . . . .
H18 H -0.0806 0.5960 0.5326 0.032 Uiso 1 1 calc R U . . .
C19 C -0.1213(4) 0.5363(3) 0.4262(3) 0.0205(10) Uani 1 1 d . . . . .
H19 H -0.1932 0.5187 0.4281 0.025 Uiso 1 1 calc R U . . .
C20 C -0.0811(4) 0.5175(3) 0.3621(2) 0.0156(9) Uani 1 1 d . . . . .
C21 C -0.1444(3) 0.4736(3) 0.2919(2) 0.0147(9) Uani 1 1 d . . . . .
C22 C -0.2525(4) 0.4468(3) 0.2776(2) 0.0175(10) Uani 1 1 d . . . . .
H22 H -0.2938 0.4550 0.3158 0.021 Uiso 1 1 calc R U . . .
C23 C -0.3006(4) 0.4077(3) 0.2072(3) 0.0181(10) Uani 1 1 d . . . . .
C24 C -0.2380(4) 0.3971(3) 0.1519(3) 0.0193(10) Uani 1 1 d . . . . .
H24 H -0.2693 0.3714 0.1032 0.023 Uiso 1 1 calc R U . . .
C25 C -0.1295(4) 0.4247(3) 0.1693(2) 0.0150(9) Uani 1 1 d . . . . .
C26 C -0.0518(4) 0.4184(3) 0.1189(2) 0.0178(10) Uani 1 1 d . . . . .
C27 C -0.0775(4) 0.3877(3) 0.0447(3) 0.0254(11) Uani 1 1 d . . . . .
H27 H -0.1493 0.3675 0.0224 0.031 Uiso 1 1 calc R U . . .
C28 C 0.0042(4) 0.3870(3) 0.0026(3) 0.0321(13) Uani 1 1 d . . . . .
H28 H -0.0116 0.3670 -0.0488 0.038 Uiso 1 1 calc R U . . .
C29 C 0.1067(4) 0.4153(3) 0.0365(3) 0.0294(12) Uani 1 1 d . . . . .
H29 H 0.1636 0.4141 0.0091 0.035 Uiso 1 1 calc R U . . .
C30 C 0.1269(4) 0.4459(3) 0.1113(3) 0.0233(11) Uani 1 1 d . . . . .
H30 H 0.1988 0.4649 0.1346 0.028 Uiso 1 1 calc R U . . .
C31 C 0.5397(4) 0.6243(3) 0.3246(2) 0.0168(10) Uani 1 1 d . . . . .
C32 C 0.5877(4) 0.6511(3) 0.2719(3) 0.0199(10) Uani 1 1 d . . . . .
H32 H 0.5465 0.6496 0.2250 0.024 Uiso 1 1 calc R U . . .
C33 C 0.6954(4) 0.6800(3) 0.2879(2) 0.0185(10) Uani 1 1 d . . . . .
H33 H 0.7278 0.6962 0.2509 0.022 Uiso 1 1 calc R U . . .
C34 C 0.7573(3) 0.6860(3) 0.3572(3) 0.0162(10) Uani 1 1 d . . . . .
C35 C 0.7080(4) 0.6593(3) 0.4097(2) 0.0179(10) Uani 1 1 d . . . . .
H35 H 0.7483 0.6625 0.4573 0.021 Uiso 1 1 calc R U . . .
C36 C 0.6013(4) 0.6281(3) 0.3933(2) 0.0177(10) Uani 1 1 d . . . . .
H36 H 0.5699 0.6092 0.4294 0.021 Uiso 1 1 calc R U . . .
C37 C 0.8692(4) 0.7186(3) 0.3733(3) 0.0181(10) Uani 1 1 d . . . . .
C38 C 0.9616(4) 0.7467(3) 0.3856(2) 0.0161(10) Uani 1 1 d . . . . .
C41 C -0.4150(4) 0.3747(3) 0.1910(3) 0.0192(10) Uani 1 1 d . . . . .
C42 C -0.4563(4) 0.3392(3) 0.2410(3) 0.0232(11) Uani 1 1 d . . . . .
H42 H -0.4120 0.3381 0.2863 0.028 Uiso 1 1 calc R U . . .
C43 C -0.5617(4) 0.3050(3) 0.2252(3) 0.0242(11) Uani 1 1 d . . . . .
H43 H -0.5884 0.2795 0.2594 0.029 Uiso 1 1 calc R U . . .
C44 C -0.6288(4) 0.3078(3) 0.1599(3) 0.0228(11) Uani 1 1 d . . . . .
C45 C -0.5874(4) 0.3442(3) 0.1107(3) 0.0296(13) Uani 1 1 d . . . . .
H45 H -0.6324 0.3469 0.0661 0.035 Uiso 1 1 calc R U . . .
C46 C -0.4812(4) 0.3768(3) 0.1253(3) 0.0271(12) Uani 1 1 d . . . . .
H46 H -0.4537 0.4006 0.0904 0.033 Uiso 1 1 calc R U . . .
C47 C -0.7381(4) 0.2719(3) 0.1447(3) 0.0246(11) Uani 1 1 d . . . . .
C48 C -0.8281(4) 0.2418(3) 0.1340(3) 0.0289(12) Uani 1 1 d . . . . .
P1 P -1.13762(10) 0.13355(8) 0.13652(7) 0.0189(3) Uani 1 1 d . . . . .
C51 C -1.1532(4) 0.1569(3) 0.2316(3) 0.0207(10) Uani 1 1 d . . . . .
C52 C -1.1057(4) 0.1102(3) 0.2778(3) 0.0301(12) Uani 1 1 d . . . . .
H52 H -1.0752 0.0631 0.2580 0.036 Uiso 1 1 calc R U . . .
C53 C -1.1029(5) 0.1319(3) 0.3517(3) 0.0352(14) Uani 1 1 d . . . . .
H53 H -1.0702 0.0998 0.3828 0.042 Uiso 1 1 calc R U . . .
C54 C -1.1468(5) 0.1994(3) 0.3814(3) 0.0346(14) Uani 1 1 d . . . . .
H54 H -1.1442 0.2138 0.4328 0.042 Uiso 1 1 calc R U . . .
C55 C -1.1948(5) 0.2465(3) 0.3368(3) 0.0347(14) Uani 1 1 d . . . . .
H55 H -1.2264 0.2928 0.3571 0.042 Uiso 1 1 calc R U . . .
C56 C -1.1963(4) 0.2252(3) 0.2614(3) 0.0249(11) Uani 1 1 d . . . . .
H56 H -1.2273 0.2582 0.2306 0.030 Uiso 1 1 calc R U . . .
C61 C -1.2522(4) 0.1663(3) 0.0832(3) 0.0219(11) Uani 1 1 d . . . . .
C62 C -1.3564(4) 0.1617(3) 0.0993(3) 0.0302(12) Uani 1 1 d . . . . .
H62 H -1.3683 0.1443 0.1419 0.036 Uiso 1 1 calc R U . . .
C63 C -1.4419(5) 0.1823(4) 0.0535(4) 0.0430(16) Uani 1 1 d . . . . .
H63 H -1.5127 0.1796 0.0645 0.052 Uiso 1 1 calc R U . . .
C64 C -1.4238(5) 0.2070(4) -0.0090(4) 0.0467(17) Uani 1 1 d . . . . .
H64 H -1.4826 0.2212 -0.0407 0.056 Uiso 1 1 calc R U . . .
C65 C -1.3226(5) 0.2112(3) -0.0254(3) 0.0392(15) Uani 1 1 d . . . . .
H65 H -1.3118 0.2283 -0.0683 0.047 Uiso 1 1 calc R U . . .
C66 C -1.2358(5) 0.1910(3) 0.0195(3) 0.0297(13) Uani 1 1 d . . . . .
H66 H -1.1656 0.1938 0.0075 0.036 Uiso 1 1 calc R U . . .
C71 C -1.1527(4) 0.0263(3) 0.1101(3) 0.0238(11) Uani 1 1 d . . . . .
C72 C -1.2412(4) -0.0168(3) 0.1233(3) 0.0315(13) Uani 1 1 d . . . . .
H72 H -1.2929 0.0101 0.1482 0.038 Uiso 1 1 calc R U . . .
C73 C -1.2535(5) -0.0989(3) 0.0999(3) 0.0388(14) Uani 1 1 d . . . . .
H73 H -1.3144 -0.1282 0.1080 0.047 Uiso 1 1 calc R U . . .
C74 C -1.1767(5) -0.1380(4) 0.0647(3) 0.0423(16) Uani 1 1 d . . . . .
H74 H -1.1856 -0.1940 0.0480 0.051 Uiso 1 1 calc R U . . .
C75 C -1.0877(5) -0.0958(4) 0.0538(3) 0.0419(16) Uani 1 1 d . . . . .
H75 H -1.0344 -0.1229 0.0308 0.050 Uiso 1 1 calc R U . . .
C76 C -1.0753(5) -0.0132(3) 0.0764(3) 0.0335(13) Uani 1 1 d . . . . .
H76 H -1.0138 0.0158 0.0688 0.040 Uiso 1 1 calc R U . . .
P2 P 1.26876(9) 0.88124(7) 0.44196(7) 0.0179(3) Uani 1 1 d . . . . .
C81 C 1.3482(4) 0.8722(3) 0.5280(3) 0.0210(10) Uani 1 1 d . . . . .
C82 C 1.3780(4) 0.7973(3) 0.5368(3) 0.0264(12) Uani 1 1 d . . . . .
H82 H 1.3572 0.7526 0.4974 0.032 Uiso 1 1 calc R U . . .
C83 C 1.4373(4) 0.7874(3) 0.6020(3) 0.0291(12) Uani 1 1 d . . . . .
H83 H 1.4577 0.7364 0.6070 0.035 Uiso 1 1 calc R U . . .
C84 C 1.4666(4) 0.8519(3) 0.6597(3) 0.0321(13) Uani 1 1 d . . . . .
H84 H 1.5065 0.8452 0.7047 0.038 Uiso 1 1 calc R U . . .
C85 C 1.4377(4) 0.9266(3) 0.6520(3) 0.0322(13) Uani 1 1 d . . . . .
H85 H 1.4577 0.9709 0.6919 0.039 Uiso 1 1 calc R U . . .
C86 C 1.3799(4) 0.9372(3) 0.5864(3) 0.0244(11) Uani 1 1 d . . . . .
H86 H 1.3618 0.9887 0.5812 0.029 Uiso 1 1 calc R U . . .
C91 C 1.2439(4) 0.9851(3) 0.4554(3) 0.0190(10) Uani 1 1 d . . . . .
C92 C 1.1512(4) 1.0099(3) 0.4807(3) 0.0267(12) Uani 1 1 d . . . . .
H92 H 1.1001 0.9720 0.4888 0.032 Uiso 1 1 calc R U . . .
C93 C 1.1329(4) 1.0892(3) 0.4942(3) 0.0293(12) Uani 1 1 d . . . . .
H93 H 1.0694 1.1055 0.5118 0.035 Uiso 1 1 calc R U . . .
C94 C 1.2059(4) 1.1450(3) 0.4823(3) 0.0268(12) Uani 1 1 d . . . . .
H94 H 1.1927 1.1995 0.4914 0.032 Uiso 1 1 calc R U . . .
C95 C 1.2987(4) 1.1210(3) 0.4570(3) 0.0249(11) Uani 1 1 d . . . . .
H95 H 1.3490 1.1592 0.4485 0.030 Uiso 1 1 calc R U . . .
C96 C 1.3186(4) 1.0424(3) 0.4441(3) 0.0226(11) Uani 1 1 d . . . . .
H96 H 1.3830 1.0266 0.4274 0.027 Uiso 1 1 calc R U . . .
C101 C 1.3606(4) 0.8689(3) 0.3764(3) 0.0205(10) Uani 1 1 d . . . . .
C102 C 1.3231(4) 0.8813(3) 0.3073(3) 0.0254(11) Uani 1 1 d . . . . .
H102 H 1.2516 0.8958 0.2954 0.030 Uiso 1 1 calc R U . . .
C103 C 1.3903(4) 0.8727(3) 0.2554(3) 0.0319(13) Uani 1 1 d . . . . .
H103 H 1.3648 0.8815 0.2080 0.038 Uiso 1 1 calc R U . . .
C104 C 1.4946(4) 0.8510(3) 0.2727(3) 0.0338(14) Uani 1 1 d . . . . .
H104 H 1.5400 0.8441 0.2369 0.041 Uiso 1 1 calc R U . . .
C105 C 1.5322(4) 0.8395(3) 0.3416(3) 0.0345(14) Uani 1 1 d . . . . .
H105 H 1.6040 0.8259 0.3538 0.041 Uiso 1 1 calc R U . . .
C106 C 1.4654(4) 0.8478(3) 0.3934(3) 0.0264(12) Uani 1 1 d . . . . .
H106 H 1.4914 0.8391 0.4407 0.032 Uiso 1 1 calc R U . . .
B1 B 0.3415(5) 0.6019(4) 0.0849(3) 0.0308(14) Uani 1 1 d . . . . .
F1 F 0.4116(3) 0.6656(2) 0.12670(18) 0.0473(9) Uani 1 1 d . . . . .
F2 F 0.2374(3) 0.6153(2) 0.09618(17) 0.0453(9) Uani 1 1 d . . . . .
F3 F 0.3697(3) 0.5326(2) 0.10557(19) 0.0462(9) Uani 1 1 d . . . . .
F4 F 0.3455(3) 0.5968(2) 0.01122(16) 0.0405(8) Uani 1 1 d . . . . .
B2 B 0.6392(4) 0.4260(3) 0.4718(3) 0.0213(12) Uani 1 1 d D . . . .
F5 F 0.7044(4) 0.3920(3) 0.4250(3) 0.0271(13) Uiso 0.628(7) 1 d D . P A 1
F6 F 0.6849(6) 0.4977(4) 0.5119(4) 0.038(2) Uiso 0.628(7) 1 d D . P A 1
F7 F 0.6411(4) 0.3871(3) 0.5295(3) 0.0324(14) Uiso 0.628(7) 1 d D . P A 1
F8 F 0.5364(4) 0.4229(3) 0.4360(3) 0.0478(18) Uiso 0.628(7) 1 d D . P A 1
F5' F 0.7184(6) 0.3734(5) 0.4554(5) 0.031(2) Uiso 0.372(7) 1 d D . P A 2
F6' F 0.6735(8) 0.5073(5) 0.4990(6) 0.018(3) Uiso 0.372(7) 1 d D . P A 2
F7' F 0.5604(7) 0.3864(5) 0.4970(5) 0.045(3) Uiso 0.372(7) 1 d D . P A 2
F8' F 0.5890(7) 0.4352(5) 0.4015(4) 0.039(3) Uiso 0.372(7) 1 d D . P A 2
N201 N 0.6859(5) 0.7158(4) 0.1114(3) 0.0591(17) Uani 1 1 d . . . . .
C202 C 0.6567(5) 0.6507(4) 0.0942(3) 0.0385(15) Uani 1 1 d . . . . .
C203 C 0.6216(6) 0.5684(4) 0.0739(4) 0.0536(18) Uani 1 1 d . . . . .
H20A H 0.6707 0.5392 0.1022 0.080 Uiso 1 1 calc R U . . .
H20B H 0.6215 0.5489 0.0216 0.080 Uiso 1 1 calc R U . . .
H20C H 0.5484 0.5605 0.0838 0.080 Uiso 1 1 calc R U . . .
N301 N 1.0222(6) 0.9368(4) 0.2946(4) 0.0639(18) Uani 1 1 d . . . . .
C302 C 0.9337(7) 0.9160(4) 0.2955(4) 0.0483(17) Uani 1 1 d . . . . .
C303 C 0.8235(6) 0.8918(4) 0.2962(4) 0.0543(18) Uani 1 1 d . . . . .
H30A H 0.7833 0.9389 0.3062 0.081 Uiso 1 1 calc R U . . .
H30B H 0.8208 0.8617 0.3344 0.081 Uiso 1 1 calc R U . . .
H30C H 0.7911 0.8584 0.2485 0.081 Uiso 1 1 calc R U . . .
N401 N 0.5184(12) 0.9696(12) 0.8326(8) 0.049(4) Uiso 0.48(3) 1 d . . P B 1
C402 C 0.5912(15) 0.9706(10) 0.8781(8) 0.034(4) Uiso 0.48(3) 1 d . . P B 1
C403 C 0.679(2) 0.9595(16) 0.9270(16) 0.108(9) Uiso 0.48(3) 1 d . . P B 1
H40A H 0.7007 1.0087 0.9639 0.162 Uiso 0.48(3) 1 calc R U P B 1
H40B H 0.6594 0.9170 0.9510 0.162 Uiso 0.48(3) 1 calc R U P B 1
H40C H 0.7383 0.9446 0.9011 0.162 Uiso 0.48(3) 1 calc R U P B 1
N411 N 0.5013(11) 0.9994(11) 0.8443(7) 0.048(4) Uiso 0.52(3) 1 d . . P B 2
C412 C 0.5617(15) 0.9885(11) 0.8856(8) 0.039(4) Uiso 0.52(3) 1 d . . P B 2
C413 C 0.6426(13) 0.9817(9) 0.9499(9) 0.050(5) Uiso 0.52(3) 1 d . . P B 2
H41A H 0.6855 0.9370 0.9361 0.075 Uiso 0.52(3) 1 calc R U P B 2
H41B H 0.6903 1.0308 0.9667 0.075 Uiso 0.52(3) 1 calc R U P B 2
H41C H 0.6053 0.9729 0.9893 0.075 Uiso 0.52(3) 1 calc R U P B 2
N501 N 0.1770(6) -0.0583(5) 0.1448(5) 0.095(2) Uani 1 1 d . U . . .
C502 C 0.1870(7) -0.0019(6) 0.1924(5) 0.074(2) Uani 1 1 d . U . . .
C503 C 0.2081(7) 0.0684(5) 0.2508(5) 0.075(2) Uani 1 1 d . U . . .
H50A H 0.2862 0.0821 0.2648 0.113 Uiso 1 1 calc R U . . .
H50B H 0.1790 0.0581 0.2931 0.113 Uiso 1 1 calc R U . . .
H50C H 0.1735 0.1126 0.2341 0.113 Uiso 1 1 calc R U . . .

loop_
_atom_site_aniso_label
_atom_site_aniso_U_11
_atom_site_aniso_U_22
_atom_site_aniso_U_33
_atom_site_aniso_U_23
_atom_site_aniso_U_13
_atom_site_aniso_U_12
Au1 0.01380(10) 0.03315(13) 0.02142(11) 0.00415(9) 0.00430(8) -0.00640(8)
Au2 0.01052(9) 0.01708(10) 0.02178(10) 0.00459(8) 0.00366(7) -0.00137(7)
Co1 0.0097(3) 0.0181(3) 0.0138(3) 0.0035(3) 0.0016(2) -0.0010(2)
N1 0.021(2) 0.018(2) 0.015(2) 0.0012(16) 0.0049(16) -0.0023(16)
N2 0.0156(19) 0.013(2) 0.0147(19) 0.0033(16) 0.0003(15) -0.0009(15)
N3 0.0139(19) 0.019(2) 0.0135(19) 0.0010(16) 0.0011(15) -0.0010(16)
N4 0.018(2) 0.017(2) 0.018(2) 0.0068(17) -0.0013(16) -0.0007(16)
N5 0.0119(18) 0.018(2) 0.0141(19) 0.0038(16) 0.0033(15) 0.0006(15)
N6 0.014(2) 0.022(2) 0.023(2) 0.0023(18) 0.0004(16) 0.0019(17)
C1 0.031(3) 0.019(3) 0.021(3) -0.003(2) 0.008(2) -0.012(2)
C2 0.047(4) 0.017(3) 0.028(3) 0.004(2) 0.014(3) -0.002(2)
C3 0.051(4) 0.023(3) 0.024(3) 0.012(2) 0.011(3) 0.008(3)
C4 0.027(3) 0.026(3) 0.020(3) 0.008(2) 0.007(2) 0.009(2)
C5 0.018(2) 0.019(2) 0.013(2) 0.0004(19) 0.0068(18) 0.0017(19)
C6 0.014(2) 0.018(2) 0.015(2) 0.0037(19) 0.0010(18) 0.0023(18)
C7 0.013(2) 0.023(3) 0.016(2) 0.003(2) -0.0015(18) 0.0049(19)
C8 0.011(2) 0.020(3) 0.018(2) 0.000(2) 0.0022(18) -0.0011(18)
C9 0.014(2) 0.021(3) 0.015(2) 0.0015(19) 0.0012(18) -0.0023(19)
C10 0.013(2) 0.020(3) 0.013(2) 0.0024(19) 0.0008(17) 0.0002(18)
C11 0.014(2) 0.015(2) 0.017(2) 0.0016(19) 0.0016(18) -0.0013(18)
C12 0.017(2) 0.021(3) 0.024(3) 0.003(2) 0.000(2) 0.000(2)
C13 0.033(3) 0.021(3) 0.028(3) 0.002(2) 0.003(2) 0.009(2)
C14 0.020(3) 0.023(3) 0.025(3) 0.005(2) 0.001(2) 0.008(2)
C15 0.011(2) 0.029(3) 0.017(2) 0.000(2) 0.0028(18) 0.001(2)
C16 0.022(3) 0.018(3) 0.025(3) 0.009(2) -0.007(2) 0.002(2)
C17 0.045(3) 0.017(3) 0.019(3) 0.002(2) -0.005(2) 0.005(2)
C18 0.046(3) 0.021(3) 0.016(2) 0.004(2) 0.011(2) 0.013(2)
C19 0.025(3) 0.017(3) 0.022(3) 0.006(2) 0.009(2) 0.004(2)
C20 0.018(2) 0.012(2) 0.019(2) 0.0065(19) 0.0034(19) 0.0042(18)
C21 0.013(2) 0.016(2) 0.015(2) 0.0040(18) 0.0030(18) 0.0050(18)
C22 0.017(2) 0.019(2) 0.018(2) 0.006(2) 0.0067(19) 0.0007(19)
C23 0.014(2) 0.019(3) 0.024(3) 0.013(2) 0.0033(19) 0.0004(19)
C24 0.013(2) 0.024(3) 0.019(2) 0.006(2) -0.0010(18) -0.0059(19)
C25 0.016(2) 0.017(2) 0.012(2) 0.0018(18) 0.0016(17) -0.0022(18)
C26 0.017(2) 0.019(2) 0.018(2) 0.0041(19) 0.0051(19) -0.0018(19)
C27 0.020(3) 0.034(3) 0.019(3) 0.003(2) 0.004(2) -0.005(2)
C28 0.036(3) 0.045(4) 0.015(3) 0.003(2) 0.010(2) -0.004(3)
C29 0.023(3) 0.042(3) 0.026(3) 0.007(2) 0.015(2) -0.002(2)
C30 0.018(2) 0.029(3) 0.024(3) 0.006(2) 0.008(2) 0.002(2)
C31 0.012(2) 0.018(2) 0.018(2) 0.0019(19) -0.0004(18) -0.0012(18)
C32 0.013(2) 0.029(3) 0.019(2) 0.007(2) 0.0011(19) 0.000(2)
C33 0.012(2) 0.027(3) 0.017(2) 0.007(2) 0.0044(18) -0.0006(19)
C34 0.011(2) 0.016(2) 0.022(2) 0.005(2) 0.0051(18) 0.0005(18)
C35 0.013(2) 0.025(3) 0.014(2) 0.003(2) -0.0007(18) 0.0013(19)
C36 0.012(2) 0.025(3) 0.018(2) 0.008(2) 0.0033(18) 0.0013(19)
C37 0.017(2) 0.018(2) 0.020(2) 0.003(2) 0.0039(19) 0.0039(19)
C38 0.014(2) 0.016(2) 0.018(2) 0.0028(19) 0.0045(18) 0.0000(18)
C41 0.012(2) 0.023(3) 0.024(3) 0.006(2) 0.0052(19) 0.0012(19)
C42 0.017(2) 0.030(3) 0.026(3) 0.011(2) 0.007(2) 0.003(2)
C43 0.016(2) 0.032(3) 0.029(3) 0.012(2) 0.009(2) -0.002(2)
C44 0.011(2) 0.025(3) 0.033(3) 0.006(2) 0.007(2) 0.001(2)
C45 0.016(3) 0.045(3) 0.029(3) 0.018(3) -0.003(2) -0.006(2)
C46 0.015(2) 0.039(3) 0.031(3) 0.017(3) 0.001(2) -0.002(2)
C47 0.017(3) 0.032(3) 0.024(3) 0.004(2) 0.006(2) 0.000(2)
C48 0.024(3) 0.040(3) 0.021(3) 0.002(2) 0.008(2) -0.003(2)
P1 0.0132(6) 0.0243(7) 0.0192(6) 0.0051(5) 0.0040(5) -0.0033(5)
C51 0.019(2) 0.021(3) 0.023(3) 0.004(2) 0.009(2) -0.004(2)
C52 0.032(3) 0.030(3) 0.030(3) 0.011(2) 0.007(2) 0.003(2)
C53 0.046(4) 0.035(3) 0.023(3) 0.010(3) 0.000(3) -0.007(3)
C54 0.044(3) 0.038(3) 0.019(3) 0.000(2) 0.008(2) -0.014(3)
C55 0.038(3) 0.031(3) 0.031(3) -0.007(3) 0.013(3) -0.001(3)
C56 0.019(3) 0.027(3) 0.029(3) 0.006(2) 0.005(2) -0.001(2)
C61 0.020(3) 0.020(3) 0.024(3) 0.004(2) 0.002(2) -0.005(2)
C62 0.019(3) 0.031(3) 0.041(3) 0.013(3) 0.002(2) -0.003(2)
C63 0.024(3) 0.039(4) 0.062(4) 0.013(3) -0.005(3) -0.003(3)
C64 0.041(4) 0.036(4) 0.053(4) 0.011(3) -0.023(3) 0.007(3)
C65 0.047(4) 0.035(3) 0.031(3) 0.009(3) -0.006(3) 0.002(3)
C66 0.039(3) 0.033(3) 0.018(3) 0.006(2) 0.008(2) -0.001(3)
C71 0.026(3) 0.027(3) 0.016(2) 0.003(2) 0.001(2) -0.002(2)
C72 0.028(3) 0.028(3) 0.036(3) 0.006(3) 0.004(2) -0.002(2)
C73 0.041(4) 0.030(3) 0.041(4) 0.007(3) 0.000(3) -0.010(3)
C74 0.063(4) 0.024(3) 0.036(3) -0.003(3) 0.010(3) 0.002(3)
C75 0.057(4) 0.037(4) 0.033(3) -0.002(3) 0.020(3) 0.009(3)
C76 0.036(3) 0.034(3) 0.033(3) 0.006(3) 0.014(3) 0.011(3)
P2 0.0122(6) 0.0166(6) 0.0243(7) 0.0029(5) 0.0048(5) -0.0027(5)
C81 0.013(2) 0.025(3) 0.027(3) 0.008(2) 0.008(2) -0.001(2)
C82 0.018(3) 0.023(3) 0.039(3) 0.007(2) 0.006(2) -0.004(2)
C83 0.023(3) 0.027(3) 0.041(3) 0.017(3) 0.005(2) 0.004(2)
C84 0.027(3) 0.037(3) 0.033(3) 0.015(3) 0.000(2) -0.003(2)
C85 0.034(3) 0.029(3) 0.030(3) 0.004(2) 0.001(2) -0.005(2)
C86 0.020(3) 0.024(3) 0.028(3) 0.004(2) 0.003(2) -0.001(2)
C91 0.016(2) 0.018(3) 0.022(3) 0.004(2) 0.0031(19) -0.0005(19)
C92 0.016(2) 0.021(3) 0.043(3) 0.001(2) 0.012(2) -0.002(2)
C93 0.026(3) 0.027(3) 0.035(3) 0.001(2) 0.011(2) 0.007(2)
C94 0.033(3) 0.020(3) 0.026(3) 0.004(2) 0.002(2) 0.006(2)
C95 0.026(3) 0.017(3) 0.035(3) 0.013(2) 0.005(2) -0.004(2)
C96 0.014(2) 0.027(3) 0.028(3) 0.007(2) 0.005(2) 0.001(2)
C101 0.016(2) 0.016(2) 0.027(3) 0.001(2) 0.005(2) -0.0048(19)
C102 0.022(3) 0.022(3) 0.029(3) -0.002(2) 0.006(2) -0.001(2)
C103 0.036(3) 0.031(3) 0.026(3) 0.001(2) 0.009(2) -0.007(2)
C104 0.030(3) 0.027(3) 0.045(4) -0.004(3) 0.025(3) -0.003(2)
C105 0.024(3) 0.031(3) 0.052(4) 0.008(3) 0.017(3) 0.004(2)
C106 0.018(3) 0.026(3) 0.037(3) 0.008(2) 0.009(2) 0.003(2)
B1 0.036(4) 0.034(4) 0.022(3) 0.008(3) 0.002(3) 0.005(3)
F1 0.048(2) 0.051(2) 0.038(2) 0.0186(17) -0.0140(16) -0.0117(17)
F2 0.037(2) 0.069(3) 0.0310(18) 0.0104(17) 0.0080(15) 0.0084(18)
F3 0.049(2) 0.048(2) 0.051(2) 0.0251(18) 0.0134(17) 0.0097(17)
F4 0.040(2) 0.060(2) 0.0232(17) 0.0115(16) 0.0076(14) 0.0068(17)
B2 0.011(3) 0.029(3) 0.025(3) 0.010(3) 0.004(2) 0.002(2)
N201 0.054(4) 0.063(4) 0.060(4) 0.035(3) -0.010(3) -0.014(3)
C202 0.033(3) 0.053(4) 0.029(3) 0.013(3) -0.001(3) -0.009(3)
C203 0.058(5) 0.046(4) 0.054(4) 0.000(3) 0.015(4) 0.006(3)
N301 0.083(5) 0.042(4) 0.076(5) 0.021(3) 0.030(4) 0.016(3)
C302 0.070(5) 0.032(4) 0.048(4) 0.013(3) 0.011(4) 0.022(4)
C303 0.064(5) 0.051(4) 0.055(4) 0.027(4) 0.011(4) 0.011(4)
N501 0.078(5) 0.098(6) 0.102(6) 0.019(4) 0.000(5) 0.008(5)
C502 0.072(6) 0.069(6) 0.074(6) 0.021(4) -0.015(5) 0.012(5)
C503 0.075(6) 0.067(5) 0.078(6) 0.021(4) -0.007(5) -0.007(5)

loop_
_atom_type_symbol
_atom_type_description
_atom_type_scat_dispersion_real
_atom_type_scat_dispersion_imag
_atom_type_scat_source
C C 0.0033 0.0016 'International Tables Vol C Tables 4.2.6.8 and 6.1.1.4'
H H 0.0000 0.0000 'International Tables Vol C Tables 4.2.6.8 and 6.1.1.4'
B B 0.0013 0.0007 'International Tables Vol C Tables 4.2.6.8 and 6.1.1.4'
N N 0.0061 0.0033 'International Tables Vol C Tables 4.2.6.8 and 6.1.1.4'
F F 0.0171 0.0103 'International Tables Vol C Tables 4.2.6.8 and 6.1.1.4'
Co Co 0.3494 0.9721 'International Tables Vol C Tables 4.2.6.8 and 6.1.1.4'
Au Au -2.0133 8.8022 'International Tables Vol C Tables 4.2.6.8 and 6.1.1.4'
P P 0.1023 0.0942 'International Tables Vol C Tables 4.2.6.8 and 6.1.1.4'

loop_
_geom_angle_atom_site_label_1
_geom_angle_atom_site_label_2
_geom_angle_atom_site_label_3
_geom_angle
C48 Au1 P1 173.86(15)
C38 Au2 P2 173.91(13)
N5 Co1 N2 179.51(16)
N5 Co1 N6 81.03(16)
N2 Co1 N6 98.49(16)
N5 Co1 N4 81.71(16)
N2 Co1 N4 98.78(15)
N6 Co1 N4 162.70(16)
N5 Co1 N1 100.63(16)
N2 Co1 N1 79.49(15)
N6 Co1 N1 95.15(15)
N4 Co1 N1 89.06(15)
N5 Co1 N3 100.16(15)
N2 Co1 N3 79.72(15)
N6 Co1 N3 89.01(15)
N4 Co1 N3 92.99(15)
N1 Co1 N3 159.18(14)
C5 N1 C1 118.1(4)
C5 N1 Co1 112.6(3)
C1 N1 Co1 128.9(3)
C10 N2 C6 121.1(4)
C10 N2 Co1 119.3(3)
C6 N2 Co1 119.6(3)
C15 N3 C11 118.4(4)
C15 N3 Co1 129.2(3)
C11 N3 Co1 112.2(3)
C16 N4 C20 118.3(4)
C16 N4 Co1 128.7(3)
C20 N4 Co1 113.0(3)
C25 N5 C21 121.0(4)
C25 N5 Co1 119.9(3)
C21 N5 Co1 119.1(3)
C30 N6 C26 117.9(4)
C30 N6 Co1 128.8(3)
C26 N6 Co1 113.3(3)
N1 C1 C2 122.4(5)
C3 C2 C1 118.7(5)
C2 C3 C4 120.1(5)
C5 C4 C3 118.3(5)
N1 C5 C4 122.4(4)
N1 C5 C6 113.7(4)
C4 C5 C6 123.8(4)
N2 C6 C7 120.5(4)
N2 C6 C5 114.0(4)
C7 C6 C5 125.4(4)
C6 C7 C8 119.6(4)
C9 C8 C7 118.3(4)
C9 C8 C31 121.1(4)
C7 C8 C31 120.5(4)
C8 C9 C10 120.3(4)
N2 C10 C9 120.2(4)
N2 C10 C11 114.5(4)
C9 C10 C11 125.4(4)
N3 C11 C12 121.6(4)
N3 C11 C10 113.9(4)
C12 C11 C10 124.4(4)
C11 C12 C13 119.8(5)
C12 C13 C14 118.9(5)
C15 C14 C13 118.4(5)
N3 C15 C14 122.9(4)
N4 C16 C17 122.5(5)
C18 C17 C16 119.4(5)
C17 C18 C19 119.2(5)
C20 C19 C18 118.6(5)
N4 C20 C19 122.0(4)
N4 C20 C21 113.7(4)
C19 C20 C21 124.3(4)
N5 C21 C22 120.5(4)
N5 C21 C20 112.4(4)
C22 C21 C20 127.1(4)
C21 C22 C23 119.6(4)
C22 C23 C24 118.9(4)
C22 C23 C41 120.9(4)
C24 C23 C41 120.2(4)
C25 C24 C23 119.1(4)
N5 C25 C24 120.9(4)
N5 C25 C26 112.4(4)
C24 C25 C26 126.6(4)
N6 C26 C27 122.0(4)
N6 C26 C25 113.2(4)
C27 C26 C25 124.7(4)
C26 C27 C28 118.8(5)
C29 C28 C27 119.1(5)
C28 C29 C30 119.2(5)
N6 C30 C29 122.9(5)
C36 C31 C32 118.8(4)
C36 C31 C8 120.6(4)
C32 C31 C8 120.6(4)
C33 C32 C31 120.2(4)
C32 C33 C34 121.5(4)
C33 C34 C35 117.7(4)
C33 C34 C37 120.5(4)
C35 C34 C37 121.8(4)
C36 C35 C34 121.0(4)
C35 C36 C31 120.7(4)
C38 C37 C34 178.5(5)
C37 C38 Au2 174.1(4)
C42 C41 C46 119.1(4)
C42 C41 C23 119.9(4)
C46 C41 C23 121.0(4)
C41 C42 C43 120.5(5)
C42 C43 C44 120.6(5)
C45 C44 C43 118.5(4)
C45 C44 C47 121.8(5)
C43 C44 C47 119.7(4)
C44 C45 C46 121.2(5)
C45 C46 C41 120.0(5)
C48 C47 C44 178.2(6)
C47 C48 Au1 172.9(5)
C61 P1 C71 105.4(2)
C61 P1 C51 108.1(2)
C71 P1 C51 105.2(2)
C61 P1 Au1 114.67(16)
C71 P1 Au1 115.18(17)
C51 P1 Au1 107.81(16)
C56 C51 C52 119.0(5)
C56 C51 P1 121.9(4)
C52 C51 P1 118.4(4)
C53 C52 C51 120.3(5)
C54 C53 C52 120.8(5)
C53 C54 C55 120.1(5)
C54 C55 C56 119.4(5)
C51 C56 C55 120.4(5)
C62 C61 C66 119.5(5)
C62 C61 P1 122.9(4)
C66 C61 P1 117.4(4)
C63 C62 C61 120.1(5)
C62 C63 C64 119.5(6)
C65 C64 C63 120.8(5)
C64 C65 C66 120.9(6)
C65 C66 C61 119.3(5)
C76 C71 C72 119.9(5)
C76 C71 P1 119.3(4)
C72 C71 P1 120.8(4)
C73 C72 C71 119.9(5)
C74 C73 C72 119.9(6)
C75 C74 C73 120.2(6)
C74 C75 C76 120.3(6)
C71 C76 C75 119.9(5)
C91 P2 C81 104.5(2)
C91 P2 C101 104.1(2)
C81 P2 C101 105.8(2)
C91 P2 Au2 110.03(16)
C81 P2 Au2 114.32(16)
C101 P2 Au2 116.91(16)
C86 C81 C82 118.6(5)
C86 C81 P2 122.4(4)
C82 C81 P2 119.0(4)
C83 C82 C81 121.0(5)
C84 C83 C82 119.8(5)
C83 C84 C85 120.0(5)
C86 C85 C84 120.4(5)
C85 C86 C81 120.1(5)
C92 C91 C96 118.7(4)
C92 C91 P2 119.5(4)
C96 C91 P2 121.7(4)
C93 C92 C91 120.4(5)
C94 C93 C92 120.6(5)
C93 C94 C95 119.5(5)
C96 C95 C94 120.5(5)
C95 C96 C91 120.2(5)
C102 C101 C106 119.6(5)
C102 C101 P2 117.7(4)
C106 C101 P2 122.6(4)
C101 C102 C103 119.9(5)
C104 C103 C102 120.1(5)
C105 C104 C103 120.0(5)
C104 C105 C106 120.1(5)
C105 C106 C101 120.3(5)
F3 B1 F2 109.3(5)
F3 B1 F1 110.0(5)
F2 B1 F1 108.8(5)
F3 B1 F4 110.8(5)
F2 B1 F4 108.9(5)
F1 B1 F4 109.1(5)
F8 B2 F6 117.3(5)
F8 B2 F5 110.6(5)
F6 B2 F5 110.8(5)
F8 B2 F7 109.4(5)
F6 B2 F7 97.5(5)
F5 B2 F7 110.4(5)
F7' B2 F5' 108.3(6)
F7' B2 F6' 123.6(7)
F5' B2 F6' 117.8(6)
F7' B2 F8' 104.9(6)
F5' B2 F8' 102.9(6)
F6' B2 F8' 95.2(6)
N201 C202 C203 178.7(7)
N301 C302 C303 178.7(7)
N401 C402 C403 171(2)
N411 C412 C413 172.9(18)
N501 C502 C503 175.6(10)

loop_
_geom_bond_atom_site_label_1
_geom_bond_atom_site_label_2
_geom_bond_distance
Au1 C48 1.992(5)
Au1 P1 2.2693(12)
Au2 C38 1.995(4)
Au2 P2 2.2861(12)
Co1 N5 1.864(4)
Co1 N2 1.907(4)
Co1 N6 2.009(4)
Co1 N4 2.012(4)
Co1 N1 2.112(4)
Co1 N3 2.118(4)
N1 C5 1.349(6)
N1 C1 1.349(6)
N2 C10 1.346(6)
N2 C6 1.349(6)
N3 C15 1.344(6)
N3 C11 1.350(6)
N4 C16 1.328(6)
N4 C20 1.366(6)
N5 C25 1.339(5)
N5 C21 1.360(5)
N6 C30 1.335(6)
N6 C26 1.364(6)
C1 C2 1.379(7)
C2 C3 1.368(8)
C3 C4 1.384(7)
C4 C5 1.381(7)
C5 C6 1.479(6)
C6 C7 1.386(6)
C7 C8 1.398(6)
C8 C9 1.385(6)
C8 C31 1.481(6)
C9 C10 1.387(6)
C10 C11 1.479(6)
C11 C12 1.373(6)
C12 C13 1.382(7)
C13 C14 1.385(7)
C14 C15 1.378(7)
C16 C17 1.377(7)
C17 C18 1.375(8)
C18 C19 1.386(7)
C19 C20 1.379(6)
C20 C21 1.471(6)
C21 C22 1.382(6)
C22 C23 1.391(6)
C23 C24 1.401(6)
C23 C41 1.484(6)
C24 C25 1.389(6)
C25 C26 1.469(6)
C26 C27 1.377(6)
C27 C28 1.402(7)
C28 C29 1.362(7)
C29 C30 1.387(7)
C31 C36 1.391(6)
C31 C32 1.395(6)
C32 C33 1.385(6)
C33 C34 1.397(6)
C34 C35 1.400(6)
C34 C37 1.451(6)
C35 C36 1.385(6)
C37 C38 1.207(6)
C41 C42 1.385(6)
C41 C46 1.390(7)
C42 C43 1.386(6)
C43 C44 1.393(7)
C44 C45 1.382(7)
C44 C47 1.442(7)
C45 C46 1.388(7)
C47 C48 1.192(7)
P1 C61 1.806(5)
P1 C71 1.810(5)
P1 C51 1.812(5)
C51 C56 1.376(7)
C51 C52 1.395(7)
C52 C53 1.370(7)
C53 C54 1.369(8)
C54 C55 1.382(8)
C55 C56 1.399(7)
C61 C62 1.398(7)
C61 C66 1.406(7)
C62 C63 1.378(8)
C63 C64 1.391(9)
C64 C65 1.362(9)
C65 C66 1.377(8)
C71 C76 1.383(7)
C71 C72 1.395(7)
C72 C73 1.390(8)
C73 C74 1.389(8)
C74 C75 1.375(8)
C75 C76 1.396(8)
P2 C91 1.810(5)
P2 C81 1.811(5)
P2 C101 1.822(5)
C81 C86 1.395(7)
C81 C82 1.399(7)
C82 C83 1.384(7)
C83 C84 1.379(8)
C84 C85 1.388(8)
C85 C86 1.386(7)
C91 C92 1.387(6)
C91 C96 1.406(6)
C92 C93 1.379(7)
C93 C94 1.378(7)
C94 C95 1.384(7)
C95 C96 1.372(7)
C101 C102 1.383(7)
C101 C106 1.391(7)
C102 C103 1.392(7)
C103 C104 1.389(8)
C104 C105 1.374(8)
C105 C106 1.385(7)
B1 F3 1.380(7)
B1 F2 1.386(7)
B1 F1 1.391(7)
B1 F4 1.393(7)
B2 F8 1.353(7)
B2 F6 1.359(8)
B2 F5 1.371(6)
B2 F7' 1.380(9)
B2 F7 1.396(6)
B2 F5' 1.411(8)
B2 F6' 1.413(9)
B2 F8' 1.424(8)
N201 C202 1.130(8)
C202 C203 1.423(9)
N301 C302 1.159(9)
C302 C303 1.433(10)
N401 C402 1.150(19)
C402 C403 1.37(3)
N411 C412 1.053(17)
C412 C413 1.49(2)
N501 C502 1.170(10)
C502 C503 1.447(11)

loop_
_geom_hbond_atom_site_label_D
_geom_hbond_atom_site_label_H
_geom_hbond_atom_site_label_A
_geom_hbond_distance_DH
_geom_hbond_distance_HA
_geom_hbond_distance_DA
_geom_hbond_angle_DHA
_geom_hbond_site_symmetry_A
C32 H32 F1 0.95 2.38 3.304(6) 164.3 .
C203 H20C F3 0.98 2.40 3.378(8) 176.6 .
C24 H24 F4 0.95 2.41 3.195(6) 140.0 2_565
C46 H46 F4 0.95 2.54 3.423(6) 153.9 2_565
